data_4302307
loop_
_publ_author_name
'Kornev, Alexander N.'
'Belina, Natalia V.'
'Sushev, Vyacheslav V.'
'Fukin, Georgy K.'
'Baranov, Evgenii V.'
'Kurskiy, Yuriy A.'
'Poddelskii, Andrei I.'
'Abakumov, Gleb A.'
'L\"onnecke, Peter'
'Hey-Hawkins, Evamarie'

_publ_section_title
;
 The First Structurally Characterized Metal (\k^2^N,P)-Phosphinohydrazides:
 The Key to Understanding the Intramolecular Rearrangement
 R~2~P--NR'--NR'--M \\rightarrow  R'N=PR~2~--NR'--M.
 Metalloderivatives of Diisopropylphosphinohydrazines:
 Synthesis and Properties
;
_journal_coden_ASTM INOCAJ
_journal_issue 12
_journal_name_full 'Inorganic chemistry'
_journal_page_first 5574
_journal_page_last 5583
_journal_paper_doi 10.1021/ic900135b
_journal_volume 48
_journal_year 2009
_chemical_formula_sum 'C58.5 H90 Li2 N4 O6 P2'
_chemical_formula_weight 1021.17
_space_group_IT_number 14
_symmetry_cell_setting monoclinic
_symmetry_space_group_name_Hall '-P 2ybc'
_symmetry_space_group_name_H-M 'P 1 21/c 1'
_atom_sites_solution_hydrogens geom
_atom_sites_solution_primary patt
_atom_sites_solution_secondary difmap
_audit_creation_method SHELXL-97
_cell_angle_alpha 90.00
_cell_angle_beta 101.6620(10)
_cell_angle_gamma 90.00
_cell_formula_units_Z 4
_cell_length_a 16.8403(5)
_cell_length_b 15.5848(5)
_cell_length_c 23.5659(7)
_cell_measurement_reflns_used 999
_cell_measurement_temperature 100(2)
_cell_measurement_theta_max 30
_cell_measurement_theta_min 2
_cell_volume 6057.3(3)
_computing_cell_refinement 'Bruker SMART'
_computing_data_collection 'Bruker SMART'
_computing_data_reduction 'Bruker SHELXTL'
_computing_molecular_graphics 'Bruker SHELXTL'
_computing_publication_material 'Bruker SHELXTL'
_computing_structure_refinement 'SHELXL-97 (Sheldrick, 1997)'
_computing_structure_solution 'SHELXS-97 (Sheldrick, 1990)'
_diffrn_ambient_temperature 100(2)
_diffrn_measured_fraction_theta_full 0.996
_diffrn_measured_fraction_theta_max 0.996
_diffrn_measurement_device_type 'CCD area detector'
_diffrn_measurement_method 'phi and omega scans'
_diffrn_radiation_monochromator graphite
_diffrn_radiation_source 'fine-focus sealed tube'
_diffrn_radiation_type MoK\a
_diffrn_radiation_wavelength 0.71073
_diffrn_reflns_av_R_equivalents 0.0292
_diffrn_reflns_av_sigmaI/netI 0.0254
_diffrn_reflns_limit_h_max 21
_diffrn_reflns_limit_h_min -21
_diffrn_reflns_limit_k_max 19
_diffrn_reflns_limit_k_min -19
_diffrn_reflns_limit_l_max 29
_diffrn_reflns_limit_l_min -29
_diffrn_reflns_number 53032
_diffrn_reflns_theta_full 26.50
_diffrn_reflns_theta_max 26.50
_diffrn_reflns_theta_min 1.23
_exptl_absorpt_coefficient_mu 0.121
_exptl_absorpt_correction_T_max 0.9545
_exptl_absorpt_correction_T_min 0.9290
_exptl_absorpt_correction_type multi-scan
_exptl_absorpt_process_details 'SADABS (Sheldrick, 1998a)'
_exptl_crystal_colour colorless
_exptl_crystal_density_diffrn 1.120
_exptl_crystal_density_method 'not measured'
_exptl_crystal_description plate
_exptl_crystal_F_000 2212
_exptl_crystal_size_max 0.62
_exptl_crystal_size_mid 0.44
_exptl_crystal_size_min 0.39
_refine_diff_density_max 0.822
_refine_diff_density_min -0.836
_refine_diff_density_rms 0.058
_refine_ls_extinction_method none
_refine_ls_goodness_of_fit_ref 1.034
_refine_ls_hydrogen_treatment mixed
_refine_ls_matrix_type full
_refine_ls_number_parameters 1048
_refine_ls_number_reflns 12510
_refine_ls_number_restraints 64
_refine_ls_restrained_S_all 1.039
_refine_ls_R_factor_all 0.0689
_refine_ls_R_factor_gt 0.0531
_refine_ls_shift/su_max 0.001
_refine_ls_shift/su_mean 0.000
_refine_ls_structure_factor_coef Fsqd
_refine_ls_weighting_details 'calc w=1/[\s^2^(Fo^2^)+(0.0969P)^2^+1.8003P] where P=(Fo^2^+2Fc^2^)/3'
_refine_ls_weighting_scheme calc
_refine_ls_wR_factor_gt 0.1412
_refine_ls_wR_factor_ref 0.1519
_reflns_number_gt 9880
_reflns_number_total 12510
_reflns_threshold_expression >2sigma(I)
_cod_duplicate_entry 4338591
_cod_data_source_file ic900135b_si_001_2.cif
_cod_data_source_block 710336
_cod_depositor_comments
;
The following automatic conversions were performed:
'_symmetry_cell_setting' value 'Monoclinic' changed to 'monoclinic'
according to '/home/saulius/struct/CIF-dictionaries/cif_core.dic'
dictionary named 'cif_core.dic' version 2.4.1 from 2010-06-29.

Automatic conversion script
Id: cif_fix_enum 1527 2010-12-29 10:47:43Z saulius 
;
_cod_original_sg_symbol_H-M 'P 21/c'
_cod_original_formula_sum 'C58.50 H90 Li2 N4 O6 P2'
_cod_database_code 4302307

loop_
_symmetry_equiv_pos_as_xyz
'x, y, z'
'-x, y+1/2, -z+1/2'
'-x, -y, -z'
'x, -y-1/2, z-1/2'

loop_
_atom_site_label
_atom_site_type_symbol
_atom_site_fract_x
_atom_site_fract_y
_atom_site_fract_z
_atom_site_U_iso_or_equiv
_atom_site_adp_type
_atom_site_occupancy
_atom_site_symmetry_multiplicity
_atom_site_calc_flag
_atom_site_refinement_flags
_atom_site_disorder_assembly
_atom_site_disorder_group
Li1 Li -0.22431(14) -0.29519(16) -0.22426(10) 0.0340(5) Uani 1 1 d . . .
P1A P -0.257363(19) -0.26182(2) -0.079362(14) 0.02780(8) Uani 1 1 d . . .
N1A N -0.16627(6) -0.26175(7) -0.10238(4) 0.0255(2) Uani 1 1 d . . .
N2A N -0.16087(6) -0.31845(7) -0.14988(4) 0.0239(2) Uani 1 1 d . . .
C1A C -0.26419(8) -0.37875(9) -0.06596(6) 0.0308(3) Uani 1 1 d . . .
H1A H -0.2467(8) -0.4087(9) -0.0972(6) 0.025(3) Uiso 1 1 d . . .
C2A C -0.20956(10) -0.39876(10) -0.00765(6) 0.0396(4) Uani 1 1 d . . .
H2A H -0.2313(10) -0.3737(11) 0.0234(8) 0.048(5) Uiso 1 1 d . . .
H2B H -0.2057(10) -0.4605(12) 0.0002(7) 0.045(5) Uiso 1 1 d . . .
H2C H -0.1569(11) -0.3800(12) -0.0065(8) 0.052(5) Uiso 1 1 d . . .
C3A C -0.35077(9) -0.40882(10) -0.06702(7) 0.0410(4) Uani 1 1 d . . .
H3A H -0.3488(11) -0.4690(13) -0.0527(8) 0.060(5) Uiso 1 1 d . . .
H3B H -0.3804(10) -0.3766(11) -0.0402(7) 0.041(4) Uiso 1 1 d . . .
H3C H -0.3850(10) -0.4087(11) -0.1072(7) 0.046(5) Uiso 1 1 d . . .
C4A C -0.33136(8) -0.24191(9) -0.14859(6) 0.0316(3) Uani 1 1 d . . .
H4A H -0.3332(9) -0.2901(10) -0.1752(6) 0.034(4) Uiso 1 1 d . . .
C5A C -0.41700(9) -0.22714(12) -0.13757(9) 0.0509(5) Uani 1 1 d . . .
H5A H -0.4363(12) -0.2744(13) -0.1215(8) 0.061(6) Uiso 1 1 d . . .
H5B H -0.4520(11) -0.2141(12) -0.1730(8) 0.054(5) Uiso 1 1 d . . .
H5C H -0.4147(12) -0.1865(13) -0.1092(9) 0.062(6) Uiso 1 1 d . . .
C6A C -0.30552(9) -0.16110(10) -0.17710(7) 0.0382(4) Uani 1 1 d . . .
H6A H -0.3072(11) -0.1127(12) -0.1498(8) 0.052(5) Uiso 1 1 d . . .
H6B H -0.2494(9) -0.1639(10) -0.1832(6) 0.034(4) Uiso 1 1 d . . .
H6C H -0.3406(10) -0.1509(11) -0.2135(8) 0.047(5) Uiso 1 1 d . . .
C7A C -0.11781(8) -0.18790(9) -0.09722(6) 0.0301(3) Uani 1 1 d . . .
C8A C -0.12463(9) -0.12245(11) -0.05754(7) 0.0454(4) Uani 1 1 d . . .
H8A H -0.1631(10) -0.1309(11) -0.0325(7) 0.047(5) Uiso 1 1 d . . .
C9A C -0.07675(11) -0.04953(12) -0.05439(9) 0.0597(5) Uani 1 1 d . . .
H9A H -0.0856(12) -0.0037(13) -0.0269(9) 0.067(6) Uiso 1 1 d . . .
C10A C -0.02075(11) -0.03939(11) -0.08933(10) 0.0587(5) Uani 1 1 d . . .
H10A H 0.0121(13) 0.0150(15) -0.0893(9) 0.076(6) Uiso 1 1 d . . .
C11A C -0.01274(9) -0.10414(10) -0.12794(8) 0.0452(4) Uani 1 1 d . . .
H11A H 0.0260(10) -0.1012(11) -0.1548(7) 0.046(5) Uiso 1 1 d . . .
C12A C -0.05991(8) -0.17761(9) -0.13198(7) 0.0346(3) Uani 1 1 d . . .
H12A H -0.0534(9) -0.2207(10) -0.1583(6) 0.032(4) Uiso 1 1 d . . .
C13A C -0.10240(7) -0.38002(8) -0.13528(5) 0.0239(3) Uani 1 1 d . . .
C14A C -0.04508(7) -0.38592(8) -0.08253(5) 0.0267(3) Uani 1 1 d . . .
H14A H -0.0454(8) -0.3445(9) -0.0528(6) 0.028(4) Uiso 1 1 d . . .
C15A C 0.01275(8) -0.45076(9) -0.07324(6) 0.0310(3) Uani 1 1 d . . .
H15A H 0.0473(9) -0.4537(10) -0.0382(7) 0.035(4) Uiso 1 1 d . . .
C16A C 0.01748(8) -0.51140(9) -0.11545(6) 0.0336(3) Uani 1 1 d . . .
H16A H 0.0581(10) -0.5531(11) -0.1070(7) 0.043(4) Uiso 1 1 d . . .
C17A C -0.03870(8) -0.50720(8) -0.16760(6) 0.0309(3) Uani 1 1 d . . .
H17A H -0.0383(9) -0.5502(10) -0.1951(7) 0.037(4) Uiso 1 1 d . . .
C18A C -0.09705(7) -0.44372(8) -0.17748(5) 0.0264(3) Uani 1 1 d . . .
H18A H -0.1340(8) -0.4424(9) -0.2125(6) 0.026(4) Uiso 1 1 d . . .
P1B P -0.21633(2) -0.28359(2) -0.377119(15) 0.02460(9) Uani 0.9159(8) 1 d P A 1
P1B' P -0.2366(3) -0.3333(3) -0.38955(17) 0.0536(16) Uani 0.0841(8) 1 d PD A 2
N1B N -0.30179(6) -0.29992(7) -0.34794(4) 0.0264(2) Uani 1 1 d D . .
N2B N -0.29206(6) -0.33898(7) -0.29161(4) 0.0241(2) Uani 1 1 d . A .
C1B C -0.18332(8) -0.39324(10) -0.39305(6) 0.0304(3) Uani 0.9159(8) 1 d P A 1
H1B H -0.1371(10) -0.3853(11) -0.4118(7) 0.039(5) Uiso 0.9159(8) 1 d P A 1
C2B C -0.25010(10) -0.43358(12) -0.43845(7) 0.0410(4) Uani 0.9159(8) 1 d P A 1
H2D H -0.2206(11) -0.4886(12) -0.4476(8) 0.040(5) Uiso 0.9159(8) 1 d P A 1
H2E H -0.2963(10) -0.4509(11) -0.4208(7) 0.034(4) Uiso 0.9159(8) 1 d P A 1
H2F H -0.2709(12) -0.3934(13) -0.4726(8) 0.051(5) Uiso 0.9159(8) 1 d P A 1
C3B C -0.15485(9) -0.45418(10) -0.34211(7) 0.0335(3) Uani 0.9159(8) 1 d P A 1
H3D H -0.1967(11) -0.4609(11) -0.3212(7) 0.035(5) Uiso 0.9159(8) 1 d P A 1
H3E H -0.1389(11) -0.5070(12) -0.3566(7) 0.039(5) Uiso 0.9159(8) 1 d P A 1
H3F H -0.1085(11) -0.4327(12) -0.3146(8) 0.045(5) Uiso 0.9159(8) 1 d P A 1
C4B C -0.13750(8) -0.25244(9) -0.31359(6) 0.0276(3) Uani 0.9159(8) 1 d P A 1
H4B H -0.1337(10) -0.2935(10) -0.2827(7) 0.029(4) Uiso 0.9159(8) 1 d P A 1
C5B C -0.05511(9) -0.24682(11) -0.33157(8) 0.0380(4) Uani 0.9159(8) 1 d P A 1
H5D H -0.0348(11) -0.3022(12) -0.3400(7) 0.039(5) Uiso 0.9159(8) 1 d P A 1
H5E H -0.0158(12) -0.2234(13) -0.3003(9) 0.054(6) Uiso 0.9159(8) 1 d P A 1
H5F H -0.0578(11) -0.2092(12) -0.3677(8) 0.049(5) Uiso 0.9159(8) 1 d P A 1
C6B C -0.16064(10) -0.16524(10) -0.29103(7) 0.0369(4) Uani 0.9159(8) 1 d P A 1
H6D H -0.2175(12) -0.1605(12) -0.2847(8) 0.048(5) Uiso 0.9159(8) 1 d P A 1
H6E H -0.1576(11) -0.1202(12) -0.3206(8) 0.044(5) Uiso 0.9159(8) 1 d P A 1
H6F H -0.1269(12) -0.1477(13) -0.2536(9) 0.053(5) Uiso 0.9159(8) 1 d P A 1
C1B' C -0.2363(12) -0.4526(5) -0.3882(4) 0.068(5) Uani 0.0841(8) 1 d PDU A 2
H1BA H -0.2922 -0.4619 -0.3810 0.082 Uiso 0.0841(8) 1 calc PR A 2
C2B' C -0.254(5) -0.468(4) -0.4537(6) 0.213(9) Uani 0.0841(8) 1 d PDU A 2
H2BA H -0.2511 -0.5296 -0.4614 0.320 Uiso 0.0841(8) 1 calc PR A 2
H2BB H -0.2138 -0.4376 -0.4710 0.320 Uiso 0.0841(8) 1 calc PR A 2
H2BC H -0.3084 -0.4467 -0.4706 0.320 Uiso 0.0841(8) 1 calc PR A 2
C3B' C -0.1881(12) -0.4962(13) -0.3337(6) 0.052(5) Uani 0.0841(8) 1 d PDU A 2
H3BA H -0.1876 -0.5583 -0.3399 0.077 Uiso 0.0841(8) 1 calc PR A 2
H3BB H -0.2136 -0.4836 -0.3008 0.077 Uiso 0.0841(8) 1 calc PR A 2
H3BC H -0.1324 -0.4744 -0.3257 0.077 Uiso 0.0841(8) 1 calc PR A 2
C4B' C -0.1540(5) -0.2860(6) -0.3347(4) 0.034(4) Uani 0.0841(8) 1 d PDU A 2
H4BA H -0.1481 -0.3245 -0.3001 0.040 Uiso 0.0841(8) 1 calc PR A 2
C5B' C -0.0781(7) -0.3021(15) -0.3600(8) 0.053(5) Uani 0.0841(8) 1 d PDU A 2
H5BA H -0.0304 -0.2787 -0.3337 0.080 Uiso 0.0841(8) 1 calc PR A 2
H5BB H -0.0845 -0.2738 -0.3978 0.080 Uiso 0.0841(8) 1 calc PR A 2
H5BC H -0.0710 -0.3639 -0.3646 0.080 Uiso 0.0841(8) 1 calc PR A 2
C6B' C -0.1614(10) -0.1958(7) -0.3117(7) 0.035(4) Uani 0.0841(8) 1 d PDU A 2
H6BA H -0.1118 -0.1813 -0.2837 0.052 Uiso 0.0841(8) 1 calc PR A 2
H6BB H -0.2079 -0.1931 -0.2927 0.052 Uiso 0.0841(8) 1 calc PR A 2
H6BC H -0.1692 -0.1549 -0.3439 0.052 Uiso 0.0841(8) 1 calc PR A 2
C7B C -0.37030(7) -0.24739(8) -0.36607(5) 0.0235(3) Uani 1 1 d . A .
C8B C -0.38698(8) -0.21025(8) -0.42180(5) 0.0269(3) Uani 1 1 d . . .
H8B H -0.3527(9) -0.2222(9) -0.4466(6) 0.029(4) Uiso 1 1 d . . .
C9B C -0.45520(8) -0.15975(9) -0.43936(6) 0.0298(3) Uani 1 1 d . A .
H9B H -0.4637(9) -0.1365(10) -0.4770(6) 0.030(4) Uiso 1 1 d . . .
C10B C -0.50977(8) -0.14545(9) -0.40339(6) 0.0306(3) Uani 1 1 d . . .
H10B H -0.5578(9) -0.1097(10) -0.4166(6) 0.033(4) Uiso 1 1 d . . .
C11B C -0.49431(8) -0.18269(8) -0.34895(6) 0.0279(3) Uani 1 1 d . A .
H11B H -0.5316(9) -0.1755(9) -0.3238(6) 0.029(4) Uiso 1 1 d . . .
C12B C -0.42607(7) -0.23306(8) -0.33037(5) 0.0249(3) Uani 1 1 d . . .
H12B H -0.4170(8) -0.2590(8) -0.2943(6) 0.019(3) Uiso 1 1 d . . .
C13B C -0.34284(7) -0.40687(8) -0.28922(5) 0.0232(3) Uani 1 1 d . . .
C14B C -0.40513(8) -0.43684(8) -0.33441(5) 0.0257(3) Uani 1 1 d . A .
H14B H -0.4113(8) -0.4111(9) -0.3723(6) 0.026(3) Uiso 1 1 d . . .
C15B C -0.45547(8) -0.50347(8) -0.32548(6) 0.0288(3) Uani 1 1 d . . .
H15B H -0.4969(9) -0.5206(10) -0.3577(6) 0.031(4) Uiso 1 1 d . . .
C16B C -0.44674(8) -0.54431(8) -0.27214(6) 0.0294(3) Uani 1 1 d . A .
H16B H -0.4833(9) -0.5875(10) -0.2652(6) 0.028(4) Uiso 1 1 d . . .
C17B C -0.38498(8) -0.51668(8) -0.22728(5) 0.0284(3) Uani 1 1 d . . .
H17B H -0.3730(9) -0.5460(10) -0.1906(7) 0.037(4) Uiso 1 1 d . . .
C18B C -0.33404(8) -0.45061(8) -0.23521(5) 0.0255(3) Uani 1 1 d . A .
H18B H -0.2896(8) -0.4323(9) -0.2011(6) 0.020(3) Uiso 1 1 d . . .
Li2 Li -0.26759(13) -0.82822(14) -0.31642(10) 0.0296(5) Uani 1 1 d . . .
O1S O -0.26283(6) -0.70335(6) -0.28318(4) 0.0383(3) Uani 1 1 d . . .
O2S O -0.33576(6) -0.75941(6) -0.39008(4) 0.0360(2) Uani 1 1 d . . .
O3S O -0.37104(7) -0.85947(8) -0.28213(5) 0.0502(3) Uani 1 1 d . . .
O4S O -0.29518(7) -0.95475(7) -0.34715(5) 0.0443(3) Uani 1 1 d . . .
O5S O -0.17301(6) -0.87013(7) -0.24583(4) 0.0393(3) Uani 1 1 d . . .
O6S O -0.16762(5) -0.82470(7) -0.35583(4) 0.0356(2) Uani 1 1 d . . .
C1S C -0.20278(12) -0.66883(11) -0.23818(9) 0.0606(5) Uani 1 1 d . . .
H1SA H -0.2159 -0.6089 -0.2315 0.091 Uiso 1 1 calc R . .
H1SB H -0.1498 -0.6717 -0.2493 0.091 Uiso 1 1 calc R . .
H1SC H -0.2011 -0.7020 -0.2026 0.091 Uiso 1 1 calc R . .
C2S C -0.28765(9) -0.64270(9) -0.32822(7) 0.0369(3) Uani 1 1 d . . .
H2SA H -0.2409(10) -0.6332(11) -0.3495(7) 0.045(5) Uiso 1 1 d . . .
H2SB H -0.3068(9) -0.5884(10) -0.3129(6) 0.034(4) Uiso 1 1 d . . .
C3S C -0.35910(9) -0.67911(9) -0.36966(7) 0.0360(3) Uani 1 1 d . . .
H3SA H -0.3759(11) -0.6386(12) -0.4040(8) 0.053(5) Uiso 1 1 d . . .
H3SB H -0.4067(11) -0.6898(12) -0.3480(8) 0.050(5) Uiso 1 1 d . . .
C4S C -0.39621(10) -0.79383(11) -0.43462(7) 0.0449(4) Uani 1 1 d . . .
H4SA H -0.3743(10) -0.8474(11) -0.4498(7) 0.040(4) Uiso 1 1 d . . .
H4SB H -0.4466(12) -0.8131(13) -0.4154(8) 0.063(6) Uiso 1 1 d . . .
H4SC H -0.4105(14) -0.7494(16) -0.4687(10) 0.087(7) Uiso 1 1 d . . .
C5S C -0.39843(11) -0.81741(14) -0.23612(8) 0.0585(5) Uani 1 1 d . . .
H5SA H -0.3758(13) -0.8396(14) -0.2008(9) 0.070(6) Uiso 1 1 d . . .
H5SB H -0.4528(14) -0.8222(14) -0.2406(9) 0.071(6) Uiso 1 1 d . . .
H5SC H -0.3865(12) -0.7541(15) -0.2383(9) 0.067(6) Uiso 1 1 d . . .
C6S C -0.38906(12) -0.94876(13) -0.28554(9) 0.0606(5) Uani 1 1 d . . .
H6SA H -0.4447(15) -0.9579(15) -0.2830(10) 0.086(7) Uiso 1 1 d . . .
H6SB H -0.3573(19) -0.978(2) -0.2446(14) 0.131(11) Uiso 1 1 d . . .
C7S C -0.37080(12) -0.98436(12) -0.33926(9) 0.0591(5) Uani 1 1 d . . .
H7SA H -0.4152(12) -0.9546(13) -0.3743(9) 0.062(6) Uiso 1 1 d . . .
H7SB H -0.3729(13) -1.0466(15) -0.3369(10) 0.078(7) Uiso 1 1 d . . .
C8S C -0.27006(11) -0.99340(10) -0.39531(7) 0.0447(4) Uani 1 1 d . . .
H8SA H -0.2717(12) -1.0570(14) -0.3913(9) 0.069(6) Uiso 1 1 d . . .
H8SB H -0.3106(12) -0.9730(13) -0.4319(9) 0.061(5) Uiso 1 1 d . . .
H8SC H -0.2200(14) -0.9663(15) -0.3978(10) 0.074(7) Uiso 1 1 d . . .
C9S C -0.18367(13) -0.92340(16) -0.19914(8) 0.0662(6) Uani 1 1 d . . .
H9SA H -0.2057(13) -0.9867(15) -0.2191(9) 0.073(6) Uiso 1 1 d . . .
H9SB H -0.2335(12) -0.8953(12) -0.1848(8) 0.057(5) Uiso 1 1 d . . .
H9SC H -0.1389(15) -0.9265(17) -0.1685(11) 0.094(8) Uiso 1 1 d . . .
C10S C -0.10608(9) -0.89704(10) -0.27016(7) 0.0383(4) Uani 1 1 d . . .
H10C H -0.1192(7) -0.9553(8) -0.2855(5) 0.015(3) Uiso 1 1 d . . .
H10D H -0.0582(10) -0.9032(11) -0.2390(7) 0.045(5) Uiso 1 1 d . . .
C11S C -0.09346(8) -0.83240(10) -0.31407(7) 0.0368(3) Uani 1 1 d . . .
H11C H -0.0494(10) -0.8508(11) -0.3322(7) 0.037(4) Uiso 1 1 d . . .
H11D H -0.0787(10) -0.7782(12) -0.2947(7) 0.048(5) Uiso 1 1 d . . .
C12S C -0.15737(10) -0.77765(12) -0.40581(7) 0.0465(4) Uani 1 1 d . . .
H12C H -0.2123(13) -0.7718(14) -0.4329(9) 0.068(6) Uiso 1 1 d . . .
H12D H -0.1126(13) -0.8030(14) -0.4234(9) 0.070(6) Uiso 1 1 d . . .
H12E H -0.1435(12) -0.7172(14) -0.3928(9) 0.067(6) Uiso 1 1 d . . .
C13S C -0.79540(8) -0.27682(7) -0.44052(6) 0.0432(8) Uani 0.582(2) 1 d PG B 1
H13A H -0.7827 -0.3349 -0.4472 0.052 Uiso 0.582(2) 1 calc PR B 1
C14S C -0.73352(8) -0.21712(9) -0.42487(8) 0.0548(12) Uani 0.582(2) 1 d PG B 1
H14C H -0.6786 -0.2344 -0.4209 0.066 Uiso 0.582(2) 1 calc PR B 1
C15S C -0.75206(10) -0.13217(9) -0.41511(9) 0.0375(7) Uani 0.582(2) 1 d PG B 1
H15C H -0.7098 -0.0914 -0.4044 0.045 Uiso 0.582(2) 1 calc PR B 1
C16S C -0.83247(11) -0.10692(8) -0.42099(9) 0.0397(7) Uani 0.582(2) 1 d PG B 1
H16D H -0.8451 -0.0489 -0.4143 0.048 Uiso 0.582(2) 1 calc PR B 1
C17S C -0.89435(9) -0.16662(9) -0.43664(8) 0.0305(6) Uani 0.582(2) 1 d PG B 1
H17C H -0.9493 -0.1494 -0.4407 0.037 Uiso 0.582(2) 1 calc PR B 1
C18S C -0.87581(8) -0.25157(8) -0.44640(7) 0.0315(6) Uani 0.582(2) 1 d PG B 1
C19S C -0.94609(9) -0.31076(11) -0.46492(10) 0.0567(9) Uani 0.582(2) 1 d PG B 1
H19A H -0.9968 -0.2793 -0.4661 0.085 Uiso 0.582(2) 1 calc PR B 1
H19B H -0.9425 -0.3583 -0.4373 0.085 Uiso 0.582(2) 1 calc PR B 1
H19C H -0.9451 -0.3335 -0.5035 0.085 Uiso 0.582(2) 1 calc PR B 1
C13T C -0.73321(15) -0.2193(2) -0.42310(13) 0.070(2) Uani 0.418(2) 1 d PG B 2
H13B H -0.6761 -0.2266 -0.4170 0.084 Uiso 0.418(2) 1 calc PR B 2
C14T C -0.76550(19) -0.1399(2) -0.41320(16) 0.088(2) Uani 0.418(2) 1 d PG B 2
H14D H -0.7305 -0.0930 -0.4003 0.106 Uiso 0.418(2) 1 calc PR B 2
C15T C -0.8491(2) -0.1292(2) -0.42215(18) 0.0599(14) Uani 0.418(2) 1 d PG B 2
H15D H -0.8711 -0.0749 -0.4154 0.072 Uiso 0.418(2) 1 calc PR B 2
C16T C -0.90031(15) -0.1978(3) -0.44101(17) 0.0560(14) Uani 0.418(2) 1 d PG B 2
H16C H -0.9574 -0.1905 -0.4471 0.067 Uiso 0.418(2) 1 calc PR B 2
C17T C -0.86801(18) -0.2772(2) -0.45091(17) 0.0829(8) Uani 0.418(2) 1 d PGU B 2
H17D H -0.9030 -0.3241 -0.4638 0.099 Uiso 0.418(2) 1 calc PR B 2
C18T C -0.78446(19) -0.2880(2) -0.44196(15) 0.085(2) Uani 0.418(2) 1 d PGDU B 2
C19T C -0.7494(3) -0.3742(2) -0.4527(2) 0.121(3) Uiso 0.418(2) 1 d PRD B 2
H19D H -0.7933 -0.4130 -0.4703 0.182 Uiso 0.42 1 calc P B 2
H19E H -0.7206 -0.3983 -0.4158 0.182 Uiso 0.42 1 calc P B 2
H19F H -0.7115 -0.3672 -0.4789 0.182 Uiso 0.42 1 calc P B 2
C20S C -0.52853(9) -0.58092(11) -0.50282(7) 0.0825(7) Uani 1 1 d D . .
H20A H -0.5485 -0.6381 -0.5049 0.099 Uiso 1 1 calc R . .
C21S C -0.56778(10) -0.51944(7) -0.47593(8) 0.0928(9) Uani 1 1 d D C .
H21A H -0.6135 -0.5334 -0.4598 0.111 Uiso 1 1 calc R . .
C22S C -0.53703(12) -0.43655(9) -0.47374(8) 0.0945(9) Uani 1 1 d D . .
H22A H -0.5618 -0.3921 -0.4559 0.113 Uiso 0.50 1 calc PR C 1
C23S C -0.57508(12) -0.36498(9) -0.44604(8) 0.1070(19) Uani 0.50 1 d PRU C 2
H23A H -0.5491 -0.3106 -0.4524 0.160 Uiso 0.50 1 calc P D 2
H23B H -0.5679 -0.3757 -0.4043 0.160 Uiso 0.50 1 calc P E 2
H23C H -0.6331 -0.3619 -0.4633 0.160 Uiso 0.50 1 calc P F 2

loop_
_atom_site_aniso_label
_atom_site_aniso_U_11
_atom_site_aniso_U_22
_atom_site_aniso_U_33
_atom_site_aniso_U_23
_atom_site_aniso_U_13
_atom_site_aniso_U_12
Li1 0.0335(11) 0.0362(12) 0.0305(11) 0.0005(9) 0.0018(9) -0.0009(10)
P1A 0.02486(14) 0.03041(16) 0.03034(16) -0.00458(13) 0.01085(12) 0.00103(13)
N1A 0.0219(5) 0.0272(5) 0.0280(5) -0.0075(4) 0.0061(4) -0.0004(4)
N2A 0.0220(4) 0.0268(5) 0.0235(5) -0.0048(4) 0.0063(4) -0.0006(4)
C1A 0.0333(6) 0.0315(7) 0.0314(6) -0.0020(5) 0.0155(5) -0.0006(5)
C2A 0.0453(8) 0.0431(8) 0.0342(7) 0.0044(6) 0.0170(6) 0.0029(7)
C3A 0.0420(7) 0.0429(8) 0.0431(8) -0.0015(6) 0.0202(6) -0.0095(7)
C4A 0.0233(6) 0.0323(7) 0.0396(7) -0.0017(6) 0.0069(5) 0.0019(5)
C5A 0.0253(7) 0.0542(10) 0.0745(11) 0.0058(9) 0.0132(7) 0.0101(7)
C6A 0.0362(7) 0.0333(7) 0.0431(8) 0.0025(6) 0.0034(6) 0.0032(6)
C7A 0.0236(6) 0.0313(6) 0.0343(6) -0.0063(5) 0.0031(5) -0.0019(5)
C8A 0.0350(7) 0.0484(8) 0.0539(9) -0.0242(7) 0.0118(7) -0.0088(7)
C9A 0.0467(9) 0.0508(9) 0.0816(12) -0.0372(9) 0.0131(8) -0.0155(8)
C10A 0.0435(8) 0.0418(9) 0.0911(13) -0.0214(9) 0.0142(9) -0.0172(7)
C11A 0.0312(7) 0.0401(8) 0.0660(10) -0.0074(7) 0.0143(7) -0.0097(6)
C12A 0.0274(6) 0.0311(7) 0.0451(8) -0.0061(6) 0.0075(6) -0.0038(5)
C13A 0.0197(5) 0.0264(6) 0.0278(6) -0.0022(5) 0.0100(4) -0.0036(5)
C14A 0.0228(5) 0.0304(6) 0.0279(6) -0.0034(5) 0.0073(5) -0.0018(5)
C15A 0.0238(6) 0.0355(7) 0.0333(7) 0.0018(6) 0.0044(5) -0.0011(5)
C16A 0.0265(6) 0.0285(6) 0.0468(8) 0.0005(6) 0.0098(6) 0.0034(5)
C17A 0.0294(6) 0.0267(6) 0.0396(7) -0.0082(5) 0.0143(5) -0.0038(5)
C18A 0.0247(5) 0.0276(6) 0.0280(6) -0.0049(5) 0.0084(5) -0.0047(5)
P1B 0.02103(15) 0.02758(18) 0.02672(17) 0.00669(14) 0.00843(13) 0.00151(13)
P1B' 0.087(4) 0.046(3) 0.028(2) 0.001(2) 0.012(2) 0.022(3)
N1B 0.0248(5) 0.0308(5) 0.0242(5) 0.0082(4) 0.0067(4) 0.0051(4)
N2B 0.0257(5) 0.0258(5) 0.0208(5) 0.0044(4) 0.0048(4) 0.0016(4)
C1B 0.0268(6) 0.0358(7) 0.0321(7) 0.0010(6) 0.0146(5) 0.0038(6)
C2B 0.0386(8) 0.0495(9) 0.0380(8) -0.0099(7) 0.0148(7) 0.0002(7)
C3B 0.0325(7) 0.0269(7) 0.0450(8) 0.0033(6) 0.0170(6) 0.0054(6)
C4B 0.0232(6) 0.0269(7) 0.0320(7) 0.0067(6) 0.0038(5) -0.0030(5)
C5B 0.0237(7) 0.0384(8) 0.0516(9) 0.0141(7) 0.0074(6) -0.0028(6)
C6B 0.0384(8) 0.0292(8) 0.0413(9) -0.0005(7) 0.0037(7) -0.0032(7)
C1B' 0.072(8) 0.066(8) 0.068(8) -0.002(7) 0.018(6) 0.002(7)
C2B' 0.211(11) 0.212(11) 0.215(12) 0.000(8) 0.040(8) -0.001(8)
C3B' 0.053(7) 0.052(8) 0.049(7) 0.002(6) 0.008(6) 0.008(6)
C4B' 0.031(6) 0.042(7) 0.031(6) 0.000(5) 0.014(5) -0.006(5)
C5B' 0.051(7) 0.057(8) 0.052(7) 0.012(6) 0.009(6) -0.001(6)
C6B' 0.032(6) 0.041(7) 0.037(6) 0.007(6) 0.020(5) -0.011(5)
C7B 0.0227(5) 0.0219(5) 0.0259(6) 0.0015(5) 0.0048(5) -0.0004(5)
C8B 0.0257(6) 0.0286(6) 0.0271(6) 0.0035(5) 0.0069(5) -0.0008(5)
C9B 0.0287(6) 0.0311(6) 0.0287(6) 0.0085(5) 0.0037(5) 0.0004(5)
C10B 0.0227(6) 0.0286(6) 0.0397(7) 0.0055(5) 0.0042(5) 0.0041(5)
C11B 0.0253(6) 0.0259(6) 0.0343(6) 0.0006(5) 0.0101(5) -0.0017(5)
C12B 0.0281(6) 0.0221(6) 0.0250(6) 0.0030(5) 0.0066(5) -0.0004(5)
C13B 0.0247(5) 0.0225(6) 0.0229(5) -0.0003(4) 0.0064(4) 0.0048(5)
C14B 0.0286(6) 0.0248(6) 0.0234(6) 0.0011(5) 0.0042(5) 0.0035(5)
C15B 0.0278(6) 0.0282(6) 0.0287(6) -0.0052(5) 0.0012(5) 0.0015(5)
C16B 0.0315(6) 0.0229(6) 0.0346(6) -0.0002(5) 0.0083(5) -0.0028(5)
C17B 0.0355(6) 0.0246(6) 0.0258(6) 0.0027(5) 0.0073(5) 0.0015(5)
C18B 0.0288(6) 0.0227(6) 0.0238(6) 0.0003(5) 0.0028(5) 0.0025(5)
Li2 0.0247(10) 0.0284(10) 0.0354(11) -0.0032(9) 0.0058(9) 0.0021(8)
O1S 0.0378(5) 0.0312(5) 0.0416(5) -0.0083(4) -0.0024(4) 0.0006(4)
O2S 0.0338(5) 0.0319(5) 0.0387(5) -0.0068(4) -0.0009(4) 0.0046(4)
O3S 0.0483(5) 0.0470(6) 0.0653(6) -0.0124(5) 0.0349(5) -0.0075(5)
O4S 0.0527(6) 0.0336(5) 0.0521(6) -0.0156(4) 0.0232(5) -0.0127(5)
O5S 0.0389(5) 0.0470(6) 0.0331(5) 0.0007(4) 0.0095(4) 0.0111(5)
O6S 0.0256(4) 0.0430(5) 0.0400(5) 0.0040(4) 0.0108(4) 0.0006(4)
C1S 0.0576(10) 0.0457(9) 0.0665(11) -0.0299(8) -0.0158(9) 0.0098(8)
C2S 0.0352(7) 0.0267(7) 0.0494(8) -0.0028(6) 0.0106(6) 0.0012(6)
C3S 0.0359(7) 0.0293(7) 0.0428(7) -0.0025(6) 0.0081(6) 0.0065(6)
C4S 0.0409(8) 0.0458(9) 0.0427(8) -0.0107(7) -0.0045(7) 0.0062(7)
C5S 0.0591(9) 0.0716(12) 0.0544(9) 0.0001(9) 0.0342(8) 0.0177(9)
C6S 0.0604(9) 0.0523(10) 0.0791(12) 0.0027(9) 0.0378(9) -0.0171(8)
C7S 0.0711(11) 0.0392(8) 0.0727(11) -0.0110(8) 0.0278(9) -0.0269(8)
C8S 0.0546(9) 0.0353(8) 0.0445(8) -0.0126(6) 0.0111(7) 0.0036(7)
C9S 0.0671(11) 0.0904(14) 0.0445(9) 0.0199(9) 0.0190(8) 0.0244(11)
C10S 0.0293(6) 0.0408(8) 0.0430(8) -0.0059(6) 0.0028(6) 0.0085(6)
C11S 0.0241(6) 0.0389(8) 0.0471(8) -0.0054(6) 0.0065(6) 0.0026(6)
C12S 0.0370(7) 0.0560(9) 0.0515(8) 0.0163(7) 0.0210(7) 0.0086(7)
C13S 0.0535(16) 0.0224(12) 0.0534(17) 0.0007(11) 0.0102(13) -0.0014(11)
C14S 0.061(2) 0.0399(17) 0.0530(19) -0.0020(15) -0.0125(17) -0.0015(16)
C15S 0.0378(12) 0.0334(13) 0.0427(15) -0.0016(11) 0.0116(11) -0.0074(11)
C16S 0.0418(14) 0.0437(14) 0.0342(13) -0.0004(11) 0.0089(11) -0.0120(12)
C17S 0.0284(11) 0.0259(12) 0.0372(12) 0.0027(9) 0.0067(10) -0.0073(9)
C18S 0.0376(12) 0.0204(11) 0.0370(12) 0.0006(9) 0.0086(10) -0.0029(9)
C19S 0.0591(18) 0.0488(17) 0.0595(18) -0.0024(14) 0.0058(15) -0.0133(14)
C13T 0.027(2) 0.111(5) 0.080(4) 0.036(3) 0.034(2) 0.009(3)
C14T 0.090(4) 0.120(5) 0.048(3) 0.002(3) -0.001(3) -0.056(4)
C15T 0.075(3) 0.063(3) 0.050(2) 0.013(2) 0.033(2) 0.026(3)
C16T 0.055(3) 0.060(3) 0.055(3) 0.010(2) 0.018(2) -0.014(2)
C17T 0.119(4) 0.053(3) 0.087(3) -0.014(2) 0.045(3) -0.036(3)
C18T 0.097(4) 0.079(4) 0.095(4) 0.012(3) 0.054(3) 0.026(3)
C20S 0.0901(15) 0.1020(16) 0.0389(9) -0.0135(10) -0.0260(10) 0.0357(13)
C21S 0.0785(15) 0.142(2) 0.0440(11) 0.0057(14) -0.0208(11) 0.0175(16)
C22S 0.0775(14) 0.157(2) 0.0363(10) -0.0061(13) -0.0174(10) 0.0519(15)
C23S 0.101(3) 0.126(4) 0.084(3) -0.010(3) -0.006(3) 0.046(3)

loop_
_atom_type_symbol
_atom_type_description
_atom_type_scat_dispersion_real
_atom_type_scat_dispersion_imag
_atom_type_scat_source
C C 0.0033 0.0016 'International Tables Vol C Tables 4.2.6.8 and 6.1.1.4'
H H 0.0000 0.0000 'International Tables Vol C Tables 4.2.6.8 and 6.1.1.4'
Li Li -0.0003 0.0001 'International Tables Vol C Tables 4.2.6.8 and 6.1.1.4'
N N 0.0061 0.0033 'International Tables Vol C Tables 4.2.6.8 and 6.1.1.4'
O O 0.0106 0.0060 'International Tables Vol C Tables 4.2.6.8 and 6.1.1.4'
P P 0.1023 0.0942 'International Tables Vol C Tables 4.2.6.8 and 6.1.1.4'

loop_
_geom_angle_atom_site_label_1
_geom_angle_atom_site_label_2
_geom_angle_atom_site_label_3
_geom_angle
_geom_angle_site_symmetry_1
_geom_angle_site_symmetry_3
_geom_angle_publ_flag
N2B Li1 N2A 147.34(15) . . ?
N2B Li1 H6B 122.4(4) . . ?
N2A Li1 H6B 84.2(4) . . ?
N2B Li1 H4B 81.9(4) . . ?
N2A Li1 H4B 104.1(4) . . ?
H6B Li1 H4B 116.4(6) . . ?
N1A P1A C1A 98.25(6) . . ?
N1A P1A C4A 101.75(6) . . ?
C1A P1A C4A 104.97(6) . . ?
C7A N1A N2A 116.31(10) . . ?
C7A N1A P1A 120.77(9) . . ?
N2A N1A P1A 116.25(7) . . ?
C13A N2A N1A 112.92(9) . . ?
C13A N2A Li1 127.56(11) . . ?
N1A N2A Li1 119.23(10) . . ?
C2A C1A C3A 110.64(12) . . ?
C2A C1A P1A 107.90(10) . . ?
C3A C1A P1A 112.96(10) . . ?
C2A C1A H1A 111.5(8) . . ?
C3A C1A H1A 106.1(8) . . ?
P1A C1A H1A 107.8(8) . . ?
C1A C2A H2A 110.4(10) . . ?
C1A C2A H2B 112.1(10) . . ?
H2A C2A H2B 106.0(15) . . ?
C1A C2A H2C 111.1(11) . . ?
H2A C2A H2C 111.0(15) . . ?
H2B C2A H2C 106.1(15) . . ?
C1A C3A H3A 108.5(11) . . ?
C1A C3A H3B 115.3(9) . . ?
H3A C3A H3B 104.0(15) . . ?
C1A C3A H3C 112.3(10) . . ?
H3A C3A H3C 107.1(15) . . ?
H3B C3A H3C 109.0(13) . . ?
C6A C4A C5A 108.13(12) . . ?
C6A C4A P1A 108.74(9) . . ?
C5A C4A P1A 111.18(11) . . ?
C6A C4A H4A 109.0(9) . . ?
C5A C4A H4A 108.4(9) . . ?
P1A C4A H4A 111.3(9) . . ?
C4A C5A H5A 111.9(13) . . ?
C4A C5A H5B 108.9(12) . . ?
H5A C5A H5B 109.2(16) . . ?
C4A C5A H5C 108.9(13) . . ?
H5A C5A H5C 102.6(18) . . ?
H5B C5A H5C 115.2(17) . . ?
C4A C6A H6A 107.0(11) . . ?
C4A C6A H6B 113.1(9) . . ?
H6A C6A H6B 106.3(14) . . ?
C4A C6A H6C 110.7(11) . . ?
H6A C6A H6C 111.3(15) . . ?
H6B C6A H6C 108.5(14) . . ?
N1A C7A C12A 120.26(12) . . ?
N1A C7A C8A 121.99(13) . . ?
C12A C7A C8A 117.75(13) . . ?
C9A C8A C7A 120.40(16) . . ?
C9A C8A H8A 122.1(10) . . ?
C7A C8A H8A 117.5(10) . . ?
C10A C9A C8A 121.45(16) . . ?
C10A C9A H9A 121.1(12) . . ?
C8A C9A H9A 117.4(12) . . ?
C9A C10A C11A 118.54(16) . . ?
C9A C10A H10A 122.3(13) . . ?
C11A C10A H10A 119.1(13) . . ?
C10A C11A C12A 121.14(16) . . ?
C10A C11A H11A 123.2(10) . . ?
C12A C11A H11A 115.7(10) . . ?
C11A C12A C7A 120.69(14) . . ?
C11A C12A H12A 119.7(10) . . ?
C7A C12A H12A 119.6(10) . . ?
N2A C13A C14A 126.53(11) . . ?
N2A C13A C18A 117.28(10) . . ?
C14A C13A C18A 116.17(11) . . ?
C15A C14A C13A 121.19(12) . . ?
C15A C14A H14A 119.0(8) . . ?
C13A C14A H14A 119.8(8) . . ?
C16A C15A C14A 121.52(12) . . ?
C16A C15A H15A 119.9(10) . . ?
C14A C15A H15A 118.6(10) . . ?
C15A C16A C17A 118.29(12) . . ?
C15A C16A H16A 117.8(10) . . ?
C17A C16A H16A 123.9(10) . . ?
C18A C17A C16A 121.06(12) . . ?
C18A C17A H17A 120.1(9) . . ?
C16A C17A H17A 118.7(9) . . ?
C17A C18A C13A 121.76(11) . . ?
C17A C18A H18A 119.5(9) . . ?
C13A C18A H18A 118.7(9) . . ?
N1B P1B C4B 103.55(6) . . ?
N1B P1B C1B 104.54(6) . . ?
C4B P1B C1B 102.09(6) . . ?
N1B P1B' C4B' 87.5(3) . . ?
N1B P1B' C1B' 107.2(6) . . ?
C4B' P1B' C1B' 112.7(6) . . ?
C7B N1B N2B 117.32(10) . . ?
C7B N1B P1B' 126.11(17) . . ?
N2B N1B P1B' 115.96(17) . . ?
C7B N1B P1B 119.25(8) . . ?
N2B N1B P1B 118.61(7) . . ?
P1B' N1B P1B 29.43(16) . . ?
C13B N2B N1B 114.15(9) . . ?
C13B N2B Li1 121.47(11) . . ?
N1B N2B Li1 124.06(11) . . ?
C2B C1B C3B 111.40(13) . . ?
C2B C1B P1B 108.24(10) . . ?
C3B C1B P1B 118.13(10) . . ?
C2B C1B H1B 106.0(10) . . ?
C3B C1B H1B 106.4(10) . . ?
P1B C1B H1B 105.8(10) . . ?
C1B C2B H2D 99.9(10) . . ?
C1B C2B H2E 110.4(10) . . ?
H2D C2B H2E 108.1(14) . . ?
C1B C2B H2F 112.7(11) . . ?
H2D C2B H2F 116.5(15) . . ?
H2E C2B H2F 108.9(15) . . ?
C1B C3B H3D 109.2(10) . . ?
C1B C3B H3E 108.8(11) . . ?
H3D C3B H3E 112.7(16) . . ?
C1B C3B H3F 113.1(11) . . ?
H3D C3B H3F 106.0(15) . . ?
H3E C3B H3F 107.0(15) . . ?
C5B C4B C6B 110.60(13) . . ?
C5B C4B P1B 109.39(11) . . ?
C6B C4B P1B 108.69(10) . . ?
C5B C4B H4B 108.7(10) . . ?
C6B C4B H4B 108.1(10) . . ?
P1B C4B H4B 111.4(9) . . ?
C4B C5B H5D 112.6(11) . . ?
C4B C5B H5E 109.4(13) . . ?
H5D C5B H5E 106.3(16) . . ?
C4B C5B H5F 111.8(11) . . ?
H5D C5B H5F 107.3(15) . . ?
H5E C5B H5F 109.1(16) . . ?
C4B C6B H6D 115.7(11) . . ?
C4B C6B H6E 109.1(11) . . ?
H6D C6B H6E 103.8(15) . . ?
C4B C6B H6F 114.4(12) . . ?
H6D C6B H6F 104.0(16) . . ?
H6E C6B H6F 109.1(16) . . ?
C3B' C1B' C2B' 137(3) . . ?
C3B' C1B' P1B' 117.2(10) . . ?
C2B' C1B' P1B' 98(2) . . ?
C3B' C1B' H2D 115.4(14) . . ?
C2B' C1B' H2D 24(3) . . ?
P1B' C1B' H2D 109.9(9) . . ?
C3B' C1B' H2E 145.3(18) . . ?
C2B' C1B' H2E 50(3) . . ?
P1B' C1B' H2E 88.1(10) . . ?
H2D C1B' H2E 72.2(12) . . ?
C3B' C1B' H3D 24.1(9) . . ?
C2B' C1B' H3D 161(3) . . ?
P1B' C1B' H3D 95.6(8) . . ?
H2D C1B' H3D 137.7(14) . . ?
H2E C1B' H3D 143.9(19) . . ?
C3B' C1B' H1BA 98.6 . . ?
C2B' C1B' H1BA 98.6 . . ?
P1B' C1B' H1BA 98.6 . . ?
H2D C1B' H1BA 115.5 . . ?
H2E C1B' H1BA 51.7 . . ?
H3D C1B' H1BA 92.3 . . ?
C1B' C2B' H2D 82(3) . . ?
C1B' C2B' H2E 47.5(12) . . ?
H2D C2B' H2E 126(4) . . ?
C1B' C2B' H2F 101(3) . . ?
H2D C2B' H2F 132(10) . . ?
H2E C2B' H2F 84(5) . . ?
C1B' C2B' H2BA 109.5 . . ?
H2D C2B' H2BA 58.3 . . ?
H2E C2B' H2BA 113.5 . . ?
H2F C2B' H2BA 149.0 . . ?
C1B' C2B' H2BB 109.5 . . ?
H2D C2B' H2BB 71.7 . . ?
H2E C2B' H2BB 136.2 . . ?
H2F C2B' H2BB 62.1 . . ?
H2BA C2B' H2BB 109.5 . . ?
C1B' C2B' H2BC 109.5 . . ?
H2D C2B' H2BC 166.0 . . ?
H2E C2B' H2BC 63.6 . . ?
H2F C2B' H2BC 54.3 . . ?
H2BA C2B' H2BC 109.5 . . ?
H2BB C2B' H2BC 109.5 . . ?
C1B' C3B' H3D 83(2) . . ?
C1B' C3B' H3E 89.0(16) . . ?
H3D C3B' H3E 128(4) . . ?
C1B' C3B' H3BA 109.5 . . ?
H3D C3B' H3BA 155.2 . . ?
H3E C3B' H3BA 75.0 . . ?
C1B' C3B' H3BB 109.5 . . ?
H3D C3B' H3BB 45.8 . . ?
H3E C3B' H3BB 157.2 . . ?
H3BA C3B' H3BB 109.5 . . ?
C1B' C3B' H3BC 109.5 . . ?
H3D C3B' H3BC 85.0 . . ?
H3E C3B' H3BC 49.8 . . ?
H3BA C3B' H3BC 109.5 . . ?
H3BB C3B' H3BC 109.5 . . ?
C6B' C4B' C5B' 115.0(12) . . ?
C6B' C4B' P1B' 120.8(8) . . ?
C5B' C4B' P1B' 103.3(8) . . ?
C6B' C4B' H4B 75.9(11) . . ?
C5B' C4B' H4B 106.9(12) . . ?
P1B' C4B' H4B 133.5(11) . . ?
C6B' C4B' H4BA 105.5 . . ?
C5B' C4B' H4BA 105.5 . . ?
P1B' C4B' H4BA 105.5 . . ?
H4B C4B' H4BA 32.4 . . ?
C4B' C5B' H5D 121(2) . . ?
C4B' C5B' H5F 96.8(14) . . ?
H5D C5B' H5F 82(2) . . ?
C4B' C5B' H5BA 109.5 . . ?
H5D C5B' H5BA 22.7 . . ?
H5F C5B' H5BA 62.8 . . ?
C4B' C5B' H5BB 109.5 . . ?
H5D C5B' H5BB 117.6 . . ?
H5F C5B' H5BB 56.2 . . ?
H5BA C5B' H5BB 109.5 . . ?
C4B' C5B' H5BC 109.5 . . ?
H5D C5B' H5BC 86.8 . . ?
H5F C5B' H5BC 153.5 . . ?
H5BA C5B' H5BC 109.5 . . ?
H5BB C5B' H5BC 109.5 . . ?
C4B' C6B' H6D 131.0(14) . . ?
C4B' C6B' H6E 146.5(17) . . ?
H6D C6B' H6E 75.6(14) . . ?
C4B' C6B' H6F 135.3(13) . . ?
H6D C6B' H6F 64.3(12) . . ?
H6E C6B' H6F 70.1(13) . . ?
C4B' C6B' H6BA 109.5 . . ?
H6D C6B' H6BA 99.8 . . ?
H6E C6B' H6BA 79.8 . . ?
H6F C6B' H6BA 35.5 . . ?
C4B' C6B' H6BB 109.5 . . ?
H6D C6B' H6BB 21.7 . . ?
H6E C6B' H6BB 96.5 . . ?
H6F C6B' H6BB 76.6 . . ?
H6BA C6B' H6BB 109.5 . . ?
C4B' C6B' H6BC 109.5 . . ?
H6D C6B' H6BC 95.9 . . ?
H6E C6B' H6BC 39.6 . . ?
H6F C6B' H6BC 109.5 . . ?
H6BA C6B' H6BC 109.5 . . ?
H6BB C6B' H6BC 109.5 . . ?
C12B C7B N1B 121.22(11) . . ?
C12B C7B C8B 117.55(11) . . ?
N1B C7B C8B 121.17(11) . . ?
C9B C8B C7B 120.55(12) . . ?
C9B C8B H8B 120.9(9) . . ?
C7B C8B H8B 118.5(9) . . ?
C8B C9B C10B 121.35(12) . . ?
C8B C9B H9B 117.3(9) . . ?
C10B C9B H9B 121.4(9) . . ?
C11B C10B C9B 118.35(12) . . ?
C11B C10B H10B 121.5(9) . . ?
C9B C10B H10B 120.2(9) . . ?
C10B C11B C12B 121.23(12) . . ?
C10B C11B H11B 120.2(9) . . ?
C12B C11B H11B 118.5(9) . . ?
C11B C12B C7B 120.95(11) . . ?
C11B C12B H12B 120.6(8) . . ?
C7B C12B H12B 118.5(8) . . ?
N2B C13B C14B 126.78(11) . . ?
N2B C13B C18B 116.97(10) . . ?
C14B C13B C18B 116.22(11) . . ?
C15B C14B C13B 121.16(11) . . ?
C15B C14B H14B 119.8(8) . . ?
C13B C14B H14B 119.0(8) . . ?
C14B C15B C16B 121.68(11) . . ?
C14B C15B H15B 117.3(9) . . ?
C16B C15B H15B 121.0(9) . . ?
C15B C16B C17B 118.09(12) . . ?
C15B C16B H16B 121.8(8) . . ?
C17B C16B H16B 120.0(8) . . ?
C18B C17B C16B 121.23(12) . . ?
C18B C17B H17B 117.0(9) . . ?
C16B C17B H17B 121.6(9) . . ?
C17B C18B C13B 121.58(11) . . ?
C17B C18B H18B 118.6(8) . . ?
C13B C18B H18B 119.8(8) . . ?
O6S Li2 O1S 99.75(10) . . ?
O6S Li2 O4S 90.77(10) . . ?
O1S Li2 O4S 169.08(13) . . ?
O6S Li2 O3S 167.77(13) . . ?
O1S Li2 O3S 92.47(10) . . ?
O4S Li2 O3S 77.07(9) . . ?
O6S Li2 O5S 79.31(8) . . ?
O1S Li2 O5S 91.51(9) . . ?
O4S Li2 O5S 93.35(9) . . ?
O3S Li2 O5S 99.90(10) . . ?
O6S Li2 O2S 88.55(9) . . ?
O1S Li2 O2S 79.24(8) . . ?
O4S Li2 O2S 98.22(9) . . ?
O3S Li2 O2S 94.37(9) . . ?
O5S Li2 O2S 163.34(12) . . ?
C1S O1S C2S 111.40(12) . . ?
C1S O1S Li2 126.97(11) . . ?
C2S O1S Li2 110.85(10) . . ?
C4S O2S C3S 112.23(11) . . ?
C4S O2S Li2 126.46(11) . . ?
C3S O2S Li2 107.60(10) . . ?
C5S O3S C6S 113.31(14) . . ?
C5S O3S Li2 127.10(12) . . ?
C6S O3S Li2 112.67(12) . . ?
C7S O4S C8S 113.02(13) . . ?
C7S O4S Li2 113.78(12) . . ?
C8S O4S Li2 125.90(12) . . ?
C9S O5S C10S 111.94(13) . . ?
C9S O5S Li2 125.85(12) . . ?
C10S O5S Li2 107.39(10) . . ?
C12S O6S C11S 112.12(11) . . ?
C12S O6S Li2 128.71(10) . . ?
C11S O6S Li2 111.30(10) . . ?
O1S C1S H1SA 109.5 . . ?
O1S C1S H1SB 109.5 . . ?
H1SA C1S H1SB 109.5 . . ?
O1S C1S H1SC 109.5 . . ?
H1SA C1S H1SC 109.5 . . ?
H1SB C1S H1SC 109.5 . . ?
O1S C2S C3S 108.13(12) . . ?
O1S C2S H2SA 108.8(9) . . ?
C3S C2S H2SA 109.3(9) . . ?
O1S C2S H2SB 111.2(9) . . ?
C3S C2S H2SB 106.4(8) . . ?
H2SA C2S H2SB 113.0(13) . . ?
O2S C3S C2S 108.22(11) . . ?
O2S C3S H3SA 109.1(11) . . ?
C2S C3S H3SA 109.8(10) . . ?
O2S C3S H3SB 108.4(10) . . ?
C2S C3S H3SB 109.6(9) . . ?
H3SA C3S H3SB 111.7(14) . . ?
O2S C4S H4SA 108.5(9) . . ?
O2S C4S H4SB 107.6(10) . . ?
H4SA C4S H4SB 107.1(14) . . ?
O2S C4S H4SC 109.7(13) . . ?
H4SA C4S H4SC 108.6(16) . . ?
H4SB C4S H4SC 115.1(17) . . ?
O3S C5S H5SA 112.4(14) . . ?
O3S C5S H5SB 110.4(14) . . ?
H5SA C5S H5SB 107.6(19) . . ?
O3S C5S H5SC 108.2(12) . . ?
H5SA C5S H5SC 111.5(18) . . ?
H5SB C5S H5SC 106.5(18) . . ?
O3S C6S C7S 109.76(15) . . ?
O3S C6S H6SA 109.9(15) . . ?
C7S C6S H6SA 112.0(14) . . ?
O3S C6S H6SB 107.3(17) . . ?
C7S C6S H6SB 116.5(17) . . ?
H6SA C6S H6SB 101(2) . . ?
O4S C7S C6S 110.11(15) . . ?
O4S C7S H7SA 105.0(11) . . ?
C6S C7S H7SA 105.0(11) . . ?
O4S C7S H7SB 112.4(14) . . ?
C6S C7S H7SB 108.1(14) . . ?
H7SA C7S H7SB 116.0(17) . . ?
O4S C8S H8SA 109.2(13) . . ?
O4S C8S H8SB 106.4(11) . . ?
H8SA C8S H8SB 111.0(16) . . ?
O4S C8S H8SC 105.6(14) . . ?
H8SA C8S H8SC 119.1(19) . . ?
H8SB C8S H8SC 104.8(17) . . ?
O5S C9S H9SA 105.8(11) . . ?
O5S C9S H9SB 103.8(11) . . ?
H9SA C9S H9SB 106.3(16) . . ?
O5S C9S H9SC 114.9(17) . . ?
H9SA C9S H9SC 115(2) . . ?
H9SB C9S H9SC 110.0(19) . . ?
O5S C10S C11S 108.39(12) . . ?
O5S C10S H10C 106.3(8) . . ?
C11S C10S H10C 114.9(8) . . ?
O5S C10S H10D 108.9(10) . . ?
C11S C10S H10D 112.1(10) . . ?
H10C C10S H10D 105.9(12) . . ?
O6S C11S C10S 107.90(11) . . ?
O6S C11S H11C 111.1(9) . . ?
C10S C11S H11C 109.5(10) . . ?
O6S C11S H11D 110.8(10) . . ?
C10S C11S H11D 108.8(11) . . ?
H11C C11S H11D 108.6(14) . . ?
O6S C12S H12C 108.6(12) . . ?
O6S C12S H12D 111.2(12) . . ?
H12C C12S H12D 115.8(17) . . ?
O6S C12S H12E 106.9(12) . . ?
H12C C12S H12E 103.6(16) . . ?
H12D C12S H12E 110.2(17) . . ?
C14S C13S C18S 120.0 . . ?
C14S C13S H13A 120.0 . . ?
C18S C13S H13A 120.0 . . ?
C15S C14S C13S 120.0 . . ?
C15S C14S H14C 120.0 . . ?
C13S C14S H14C 120.0 . . ?
C14S C15S C16S 120.0 . . ?
C14S C15S H15C 120.0 . . ?
C16S C15S H15C 120.0 . . ?
C17S C16S C15S 120.0 . . ?
C17S C16S H16D 120.0 . . ?
C15S C16S H16D 120.0 . . ?
C16S C17S C18S 120.0 . . ?
C16S C17S H17C 120.0 . . ?
C18S C17S H17C 120.0 . . ?
C17S C18S C13S 120.0 . . ?
C17S C18S C19S 116.4 . . ?
C13S C18S C19S 123.5 . . ?
C18S C19S H19A 109.5 . . ?
C18S C19S H19B 109.5 . . ?
H19A C19S H19B 109.5 . . ?
C18S C19S H19C 109.5 . . ?
H19A C19S H19C 109.5 . . ?
H19B C19S H19C 109.5 . . ?
C14T C13T C18T 120.0 . . ?
C14T C13T H13B 120.0 . . ?
C18T C13T H13B 120.0 . . ?
C15T C14T C13T 120.0 . . ?
C15T C14T H14D 120.0 . . ?
C13T C14T H14D 120.0 . . ?
C14T C15T C16T 120.0 . . ?
C14T C15T H15D 120.0 . . ?
C16T C15T H15D 120.0 . . ?
C17T C16T C15T 120.0 . . ?
C17T C16T H16C 120.0 . . ?
C15T C16T H16C 120.0 . . ?
C16T C17T C18T 120.0 . . ?
C16T C17T H17D 120.0 . . ?
C18T C17T H17D 120.0 . . ?
C17T C18T C13T 120.0 . . ?
C17T C18T C19T 120.0 . . ?
C13T C18T C19T 120.0 . . ?
C18T C19T H19D 109.5 . . ?
C18T C19T H19E 109.5 . . ?
H19D C19T H19E 109.5 . . ?
C18T C19T H19F 109.5 . . ?
H19D C19T H19F 109.5 . . ?
H19E C19T H19F 109.5 . . ?
C22S C20S C21S 123.28(15) 3_444 . ?
C22S C20S H20A 118.4 3_444 . ?
C21S C20S H20A 118.4 . . ?
C20S C21S C22S 116.79(17) . . ?
C20S C21S H21A 121.6 . . ?
C22S C21S H21A 121.6 . . ?
C20S C22S C21S 119.94(16) 3_444 . ?
C20S C22S C23S 118.80(9) 3_444 . ?
C21S C22S C23S 121.26(12) . . ?
C20S C22S H22A 120.0 3_444 . ?
C21S C22S H22A 120.0 . . ?
C23S C22S H22A 1.3 . . ?
C22S C23S H23A 109.5 . . ?
C22S C23S H23B 109.5 . . ?
H23A C23S H23B 109.5 . . ?
C22S C23S H23C 109.5 . . ?
H23A C23S H23C 109.5 . . ?
H23B C23S H23C 109.5 . . ?

loop_
_geom_bond_atom_site_label_1
_geom_bond_atom_site_label_2
_geom_bond_distance
_geom_bond_site_symmetry_2
_geom_bond_publ_flag
Li1 N2B 1.885(2) . ?
Li1 N2A 1.894(2) . ?
Li1 H6B 2.338(16) . ?
Li1 H4B 2.254(17) . ?
P1A N1A 1.7274(11) . ?
P1A C1A 1.8570(14) . ?
P1A C4A 1.8678(14) . ?
N1A C7A 1.4020(17) . ?
N1A N2A 1.4432(14) . ?
N2A C13A 1.3681(16) . ?
C1A C2A 1.524(2) . ?
C1A C3A 1.527(2) . ?
C1A H1A 0.966(14) . ?
C2A H2A 0.964(18) . ?
C2A H2B 0.979(18) . ?
C2A H2C 0.929(18) . ?
C3A H3A 1.00(2) . ?
C3A H3B 1.015(17) . ?
C3A H3C 1.004(16) . ?
C4A C6A 1.531(2) . ?
C4A C5A 1.533(2) . ?
C4A H4A 0.975(15) . ?
C5A H5A 0.92(2) . ?
C5A H5B 0.941(18) . ?
C5A H5C 0.92(2) . ?
C6A H6A 0.996(19) . ?
C6A H6B 0.986(16) . ?
C6A H6C 0.951(17) . ?
C7A C12A 1.404(2) . ?
C7A C8A 1.404(2) . ?
C8A C9A 1.387(2) . ?
C8A H8A 0.970(18) . ?
C9A C10A 1.381(3) . ?
C9A H9A 1.00(2) . ?
C10A C11A 1.383(3) . ?
C10A H10A 1.01(2) . ?
C11A C12A 1.386(2) . ?
C11A H11A 0.999(18) . ?
C12A H12A 0.936(15) . ?
C13A C14A 1.4143(17) . ?
C13A C18A 1.4210(17) . ?
C14A C15A 1.3896(18) . ?
C14A H14A 0.954(15) . ?
C15A C16A 1.386(2) . ?
C15A H15A 0.911(15) . ?
C16A C17A 1.3926(19) . ?
C16A H16A 0.935(17) . ?
C17A C18A 1.3805(18) . ?
C17A H17A 0.933(16) . ?
C18A H18A 0.928(13) . ?
P1B N1B 1.7347(11) . ?
P1B C4B 1.8537(14) . ?
P1B C1B 1.8586(15) . ?
P1B' N1B 1.695(4) . ?
P1B' C4B' 1.850(7) . ?
P1B' C1B' 1.859(8) . ?
N1B C7B 1.4088(16) . ?
N1B N2B 1.4393(14) . ?
N2B C13B 1.3687(16) . ?
C1B C2B 1.523(2) . ?
C1B C3B 1.530(2) . ?
C1B H1B 0.978(18) . ?
C2B H2D 1.035(18) . ?
C2B H2E 0.992(18) . ?
C2B H2F 1.023(19) . ?
C3B H3D 0.944(18) . ?
C3B H3E 0.951(18) . ?
C3B H3F 0.969(18) . ?
C4B C5B 1.533(2) . ?
C4B C6B 1.538(2) . ?
C4B H4B 0.961(16) . ?
C5B H5D 0.964(19) . ?
C5B H5E 0.958(19) . ?
C5B H5F 1.027(19) . ?
C6B H6D 1.00(2) . ?
C6B H6E 0.998(19) . ?
C6B H6F 0.987(19) . ?
C1B' C3B' 1.531(9) . ?
C1B' C2B' 1.531(10) . ?
C1B' H2D 1.58(2) . ?
C1B' H2E 1.14(2) . ?
C1B' H3D 1.589(19) . ?
C1B' H1BA 1.0000 . ?
C2B' H2D 0.64(8) . ?
C2B' H2E 1.19(7) . ?
C2B' H2F 1.26(6) . ?
C2B' H2BA 0.9800 . ?
C2B' H2BB 0.9800 . ?
C2B' H2BC 0.9800 . ?
C3B' H3D 0.65(3) . ?
C3B' H3E 1.09(3) . ?
C3B' H3BA 0.9800 . ?
C3B' H3BB 0.9800 . ?
C3B' H3BC 0.9800 . ?
C4B' C6B' 1.520(9) . ?
C4B' C5B' 1.535(9) . ?
C4B' H4B 1.208(19) . ?
C4B' H4BA 1.0000 . ?
C5B' H5D 0.78(2) . ?
C5B' H5F 1.51(3) . ?
C5B' H5BA 0.9800 . ?
C5B' H5BB 0.9800 . ?
C5B' H5BC 0.9800 . ?
C6B' H6D 1.36(2) . ?
C6B' H6E 1.20(2) . ?
C6B' H6F 1.57(2) . ?
C6B' H6BA 0.9800 . ?
C6B' H6BB 0.9800 . ?
C6B' H6BC 0.9800 . ?
C7B C12B 1.3996(18) . ?
C7B C8B 1.4107(17) . ?
C8B C9B 1.3849(18) . ?
C8B H8B 0.920(15) . ?
C9B C10B 1.388(2) . ?
C9B H9B 0.943(15) . ?
C10B C11B 1.3840(19) . ?
C10B H10B 0.980(15) . ?
C11B C12B 1.3874(18) . ?
C11B H11B 0.953(15) . ?
C12B H12B 0.926(13) . ?
C13B C14B 1.4145(17) . ?
C13B C18B 1.4251(17) . ?
C14B C15B 1.3833(19) . ?
C14B H14B 0.964(14) . ?
C15B C16B 1.3902(19) . ?
C15B H15B 0.960(14) . ?
C16B C17B 1.3928(18) . ?
C16B H16B 0.948(15) . ?
C17B C18B 1.3769(18) . ?
C17B H17B 0.962(16) . ?
C18B H18B 1.022(13) . ?
Li2 O6S 2.081(2) . ?
Li2 O1S 2.093(2) . ?
Li2 O4S 2.120(2) . ?
Li2 O3S 2.120(3) . ?
Li2 O5S 2.159(2) . ?
Li2 O2S 2.162(2) . ?
O1S C1S 1.4154(19) . ?
O1S C2S 1.4198(18) . ?
O2S C4S 1.4121(18) . ?
O2S C3S 1.4243(17) . ?
O3S C5S 1.421(2) . ?
O3S C6S 1.423(2) . ?
O4S C7S 1.402(2) . ?
O4S C8S 1.4227(19) . ?
O5S C9S 1.418(2) . ?
O5S C10S 1.4271(18) . ?
O6S C12S 1.4272(19) . ?
O6S C11S 1.4302(16) . ?
C1S H1SA 0.9800 . ?
C1S H1SB 0.9800 . ?
C1S H1SC 0.9800 . ?
C2S C3S 1.499(2) . ?
C2S H2SA 1.026(18) . ?
C2S H2SB 0.999(16) . ?
C3S H3SA 1.022(18) . ?
C3S H3SB 1.047(19) . ?
C4S H4SA 1.007(17) . ?
C4S H4SB 1.08(2) . ?
C4S H4SC 1.05(2) . ?
C5S H5SA 0.91(2) . ?
C5S H5SB 0.90(2) . ?
C5S H5SC 1.01(2) . ?
C6S C7S 1.471(3) . ?
C6S H6SA 0.96(2) . ?
C6S H6SB 1.11(3) . ?
C7S H7SA 1.098(19) . ?
C7S H7SB 0.97(2) . ?
C8S H8SA 1.00(2) . ?
C8S H8SB 1.036(19) . ?
C8S H8SC 0.96(2) . ?
C9S H9SA 1.12(2) . ?
C9S H9SB 1.06(2) . ?
C9S H9SC 0.93(2) . ?
C10S C11S 1.490(2) . ?
C10S H10C 0.986(13) . ?
C10S H10D 0.979(16) . ?
C11S H11C 0.971(17) . ?
C11S H11D 0.968(18) . ?
C12S H12C 1.02(2) . ?
C12S H12D 1.01(2) . ?
C12S H12E 1.00(2) . ?
C13S C14S 1.3900 . ?
C13S C18S 1.3900 . ?
C13S H13A 0.9500 . ?
C14S C15S 1.3900 . ?
C14S H14C 0.9500 . ?
C15S C16S 1.3900 . ?
C15S H15C 0.9500 . ?
C16S C17S 1.3900 . ?
C16S H16D 0.9500 . ?
C17S C18S 1.3900 . ?
C17S H17C 0.9500 . ?
C18S C19S 1.4944 . ?
C19S H19A 0.9800 . ?
C19S H19B 0.9800 . ?
C19S H19C 0.9800 . ?
C13T C14T 1.3900 . ?
C13T C18T 1.3900 . ?
C13T H13B 0.9500 . ?
C14T C15T 1.3900 . ?
C14T H14D 0.9500 . ?
C15T C16T 1.3900 . ?
C15T H15D 0.9500 . ?
C16T C17T 1.3900 . ?
C16T H16C 0.9500 . ?
C17T C18T 1.3900 . ?
C17T H17D 0.9500 . ?
C18T C19T 1.5100 . ?
C19T H19D 0.9800 . ?
C19T H19E 0.9800 . ?
C19T H19F 0.9800 . ?
C20S C22S 1.358(3) 3_444 ?
C20S C21S 1.3878(10) . ?
C20S H20A 0.9500 . ?
C21S C22S 1.3889(10) . ?
C21S H21A 0.9500 . ?
C22S C20S 1.358(3) 3_444 ?
C22S C23S 1.5000 . ?
C22S H22A 0.9500 . ?
C23S H23A 0.9800 . ?
C23S H23B 0.9800 . ?
C23S H23C 0.9800 . ?

loop_
_geom_torsion_atom_site_label_1
_geom_torsion_atom_site_label_2
_geom_torsion_atom_site_label_3
_geom_torsion_atom_site_label_4
_geom_torsion
_geom_torsion_site_symmetry_1
_geom_torsion_site_symmetry_2
_geom_torsion_site_symmetry_3
_geom_torsion_site_symmetry_4
_geom_torsion_publ_flag
C1A P1A N1A C7A -155.29(10) . . . . ?
C4A P1A N1A C7A 97.45(10) . . . . ?
C1A P1A N1A N2A 54.40(9) . . . . ?
C4A P1A N1A N2A -52.86(9) . . . . ?
C7A N1A N2A C13A 90.33(13) . . . . ?
P1A N1A N2A C13A -118.01(9) . . . . ?
C7A N1A N2A Li1 -83.86(14) . . . . ?
P1A N1A N2A Li1 67.80(13) . . . . ?
N2B Li1 N2A C13A 50.3(3) . . . . ?
N2B Li1 N2A N1A -136.4(2) . . . . ?
N1A P1A C1A C2A 79.39(10) . . . . ?
C4A P1A C1A C2A -176.03(10) . . . . ?
N1A P1A C1A C3A -157.99(10) . . . . ?
C4A P1A C1A C3A -53.40(11) . . . . ?
N1A P1A C4A C6A -53.39(11) . . . . ?
C1A P1A C4A C6A -155.36(10) . . . . ?
N1A P1A C4A C5A -172.33(11) . . . . ?
C1A P1A C4A C5A 85.70(12) . . . . ?
N2A N1A C7A C12A -8.37(17) . . . . ?
P1A N1A C7A C12A -158.66(10) . . . . ?
N2A N1A C7A C8A 172.02(12) . . . . ?
P1A N1A C7A C8A 21.73(17) . . . . ?
N1A C7A C8A C9A -178.77(15) . . . . ?
C12A C7A C8A C9A 1.6(2) . . . . ?
C7A C8A C9A C10A -0.7(3) . . . . ?
C8A C9A C10A C11A -0.2(3) . . . . ?
C9A C10A C11A C12A 0.3(3) . . . . ?
C10A C11A C12A C7A 0.6(2) . . . . ?
N1A C7A C12A C11A 178.83(13) . . . . ?
C8A C7A C12A C11A -1.5(2) . . . . ?
N1A N2A C13A C14A -6.88(17) . . . . ?
Li1 N2A C13A C14A 166.71(13) . . . . ?
N1A N2A C13A C18A 174.56(10) . . . . ?
Li1 N2A C13A C18A -11.84(19) . . . . ?
N2A C13A C14A C15A -178.58(12) . . . . ?
C18A C13A C14A C15A -0.02(18) . . . . ?
C13A C14A C15A C16A 1.0(2) . . . . ?
C14A C15A C16A C17A -1.4(2) . . . . ?
C15A C16A C17A C18A 0.8(2) . . . . ?
C16A C17A C18A C13A 0.1(2) . . . . ?
N2A C13A C18A C17A 178.16(12) . . . . ?
C14A C13A C18A C17A -0.55(18) . . . . ?
C4B' P1B' N1B C7B 124.7(3) . . . . ?
C1B' P1B' N1B C7B -122.2(5) . . . . ?
C4B' P1B' N1B N2B -64.5(4) . . . . ?
C1B' P1B' N1B N2B 48.6(5) . . . . ?
C4B' P1B' N1B P1B 38.3(4) . . . . ?
C1B' P1B' N1B P1B 151.4(6) . . . . ?
C4B P1B N1B C7B 117.15(10) . . . . ?
C1B P1B N1B C7B -136.29(10) . . . . ?
C4B P1B N1B N2B -37.64(10) . . . . ?
C1B P1B N1B N2B 68.92(10) . . . . ?
C4B P1B N1B P1B' -130.4(3) . . . . ?
C1B P1B N1B P1B' -23.8(3) . . . . ?
C7B N1B N2B C13B 75.27(13) . . . . ?
P1B' N1B N2B C13B -96.4(2) . . . . ?
P1B N1B N2B C13B -129.45(10) . . . . ?
C7B N1B N2B Li1 -98.36(14) . . . . ?
P1B' N1B N2B Li1 90.0(2) . . . . ?
P1B N1B N2B Li1 56.92(15) . . . . ?
N2A Li1 N2B C13B 33.2(3) . . . . ?
N2A Li1 N2B N1B -153.7(2) . . . . ?
N1B P1B C1B C2B 63.18(11) . . . . ?
C4B P1B C1B C2B 170.83(11) . . . . ?
N1B P1B C1B C3B -64.54(12) . . . . ?
C4B P1B C1B C3B 43.11(12) . . . . ?
N1B P1B C4B C5B 172.90(10) . . . . ?
C1B P1B C4B C5B 64.49(11) . . . . ?
N1B P1B C4B C6B -66.24(11) . . . . ?
C1B P1B C4B C6B -174.65(11) . . . . ?
N1B P1B' C1B' C3B' -77.2(16) . . . . ?
C4B' P1B' C1B' C3B' 17.5(17) . . . . ?
N1B P1B' C1B' C2B' 127(3) . . . . ?
C4B' P1B' C1B' C2B' -138(3) . . . . ?
N1B P1B' C4B' C6B' -47.8(10) . . . . ?
C1B' P1B' C4B' C6B' -155.4(11) . . . . ?
N1B P1B' C4B' C5B' -178.2(10) . . . . ?
C1B' P1B' C4B' C5B' 74.2(12) . . . . ?
N2B N1B C7B C12B 0.72(17) . . . . ?
P1B' N1B C7B C12B 171.4(2) . . . . ?
P1B N1B C7B C12B -154.39(10) . . . . ?
N2B N1B C7B C8B -176.57(11) . . . . ?
P1B' N1B C7B C8B -5.9(3) . . . . ?
P1B N1B C7B C8B 28.31(15) . . . . ?
C12B C7B C8B C9B 1.67(18) . . . . ?
N1B C7B C8B C9B 179.06(12) . . . . ?
C7B C8B C9B C10B -1.2(2) . . . . ?
C8B C9B C10B C11B 0.3(2) . . . . ?
C9B C10B C11B C12B 0.09(19) . . . . ?
C10B C11B C12B C7B 0.40(19) . . . . ?
N1B C7B C12B C11B -178.65(11) . . . . ?
C8B C7B C12B C11B -1.26(18) . . . . ?
N1B N2B C13B C14B -4.54(17) . . . . ?
Li1 N2B C13B C14B 169.27(13) . . . . ?
N1B N2B C13B C18B 177.54(10) . . . . ?
Li1 N2B C13B C18B -8.65(17) . . . . ?
N2B C13B C14B C15B -176.32(12) . . . . ?
C18B C13B C14B C15B 1.61(18) . . . . ?
C13B C14B C15B C16B -0.6(2) . . . . ?
C14B C15B C16B C17B -0.4(2) . . . . ?
C15B C16B C17B C18B 0.3(2) . . . . ?
C16B C17B C18B C13B 0.9(2) . . . . ?
N2B C13B C18B C17B 176.38(12) . . . . ?
C14B C13B C18B C17B -1.76(18) . . . . ?
O6S Li2 O1S C1S -67.82(18) . . . . ?
O4S Li2 O1S C1S 128.1(6) . . . . ?
O3S Li2 O1S C1S 111.57(16) . . . . ?
O5S Li2 O1S C1S 11.60(18) . . . . ?
O2S Li2 O1S C1S -154.45(15) . . . . ?
O6S Li2 O1S C2S 73.02(12) . . . . ?
O4S Li2 O1S C2S -91.1(7) . . . . ?
O3S Li2 O1S C2S -107.59(11) . . . . ?
O5S Li2 O1S C2S 152.43(10) . . . . ?
O2S Li2 O1S C2S -13.62(11) . . . . ?
O6S Li2 O2S C4S 105.88(13) . . . . ?
O1S Li2 O2S C4S -153.92(12) . . . . ?
O4S Li2 O2S C4S 15.31(17) . . . . ?
O3S Li2 O2S C4S -62.23(15) . . . . ?
O5S Li2 O2S C4S 148.9(4) . . . . ?
O6S Li2 O2S C3S -117.41(10) . . . . ?
O1S Li2 O2S C3S -17.20(11) . . . . ?
O4S Li2 O2S C3S 152.03(10) . . . . ?
O3S Li2 O2S C3S 74.49(11) . . . . ?
O5S Li2 O2S C3S -74.4(4) . . . . ?
O6S Li2 O3S C5S 156.7(5) . . . . ?
O1S Li2 O3S C5S -20.47(17) . . . . ?
O4S Li2 O3S C5S 162.69(14) . . . . ?
O5S Li2 O3S C5S 71.50(17) . . . . ?
O2S Li2 O3S C5S -99.86(15) . . . . ?
O6S Li2 O3S C6S 8.1(6) . . . . ?
O1S Li2 O3S C6S -169.07(12) . . . . ?
O4S Li2 O3S C6S 14.09(13) . . . . ?
O5S Li2 O3S C6S -77.11(14) . . . . ?
O2S Li2 O3S C6S 111.54(13) . . . . ?
O6S Li2 O4S C7S -169.95(12) . . . . ?
O1S Li2 O4S C7S -5.6(7) . . . . ?
O3S Li2 O4S C7S 11.32(13) . . . . ?
O5S Li2 O4S C7S 110.71(13) . . . . ?
O2S Li2 O4S C7S -81.30(14) . . . . ?
O6S Li2 O4S C8S -22.10(15) . . . . ?
O1S Li2 O4S C8S 142.3(6) . . . . ?
O3S Li2 O4S C8S 159.17(12) . . . . ?
O5S Li2 O4S C8S -101.44(14) . . . . ?
O2S Li2 O4S C8S 66.55(15) . . . . ?
O6S Li2 O5S C9S -153.16(15) . . . . ?
O1S Li2 O5S C9S 107.20(16) . . . . ?
O4S Li2 O5S C9S -63.02(17) . . . . ?
O3S Li2 O5S C9S 14.43(18) . . . . ?
O2S Li2 O5S C9S 162.9(4) . . . . ?
O6S Li2 O5S C10S -17.98(11) . . . . ?
O1S Li2 O5S C10S -117.61(11) . . . . ?
O4S Li2 O5S C10S 72.17(12) . . . . ?
O3S Li2 O5S C10S 149.62(11) . . . . ?
O2S Li2 O5S C10S -61.9(4) . . . . ?
O1S Li2 O6S C12S -68.93(16) . . . . ?
O4S Li2 O6S C12S 108.10(14) . . . . ?
O3S Li2 O6S C12S 114.0(6) . . . . ?
O5S Li2 O6S C12S -158.63(13) . . . . ?
O2S Li2 O6S C12S 9.90(16) . . . . ?
O1S Li2 O6S C11S 77.22(12) . . . . ?
O4S Li2 O6S C11S -105.75(11) . . . . ?
O3S Li2 O6S C11S -99.9(6) . . . . ?
O5S Li2 O6S C11S -12.48(11) . . . . ?
O2S Li2 O6S C11S 156.05(10) . . . . ?
C1S O1S C2S C3S -171.92(13) . . . . ?
Li2 O1S C2S C3S 40.90(15) . . . . ?
C4S O2S C3S C2S -172.96(13) . . . . ?
Li2 O2S C3S C2S 43.61(14) . . . . ?
O1S C2S C3S O2S -57.18(15) . . . . ?
C5S O3S C6S C7S 170.93(15) . . . . ?
Li2 O3S C6S C7S -35.96(19) . . . . ?
C8S O4S C7S C6S 174.13(15) . . . . ?
Li2 O4S C7S C6S -33.80(19) . . . . ?
O3S C6S C7S O4S 45.5(2) . . . . ?
C9S O5S C10S C11S -173.67(14) . . . . ?
Li2 O5S C10S C11S 44.35(14) . . . . ?
C12S O6S C11S C10S -168.18(13) . . . . ?
Li2 O6S C11S C10S 39.80(15) . . . . ?
O5S C10S C11S O6S -56.69(15) . . . . ?
C18S C13S C14S C15S 0.0 . . . . ?
C13S C14S C15S C16S 0.0 . . . . ?
C14S C15S C16S C17S 0.0 . . . . ?
C15S C16S C17S C18S 0.0 . . . . ?
C16S C17S C18S C13S 0.0 . . . . ?
C16S C17S C18S C19S -178.1 . . . . ?
C14S C13S C18S C17S 0.0 . . . . ?
C14S C13S C18S C19S 177.9 . . . . ?
C18T C13T C14T C15T 0.0 . . . . ?
C13T C14T C15T C16T 0.0 . . . . ?
C14T C15T C16T C17T 0.0 . . . . ?
C15T C16T C17T C18T 0.0 . . . . ?
C16T C17T C18T C13T 0.0 . . . . ?
C16T C17T C18T C19T 180.0 . . . . ?
C14T C13T C18T C17T 0.0 . . . . ?
C14T C13T C18T C19T -180.0 . . . . ?
C22S C20S C21S C22S 0.1(3) 3_444 . . . ?
C20S C21S C22S C20S -0.1(3) . . . 3_444 ?
C20S C21S C22S C23S 179.60(10) . . . . ?
